data_7246103
loop_
_publ_author_name
'Wilson, Cameron J. G.'
'Wood, Peter A.'
'Parsons, Simon'

_publ_section_title
;
 Discerning subtle high-pressure phase transitions in glyphosate
;
_journal_issue 6
_journal_name_full CrystEngComm
_journal_page_first 988
_journal_page_last 997
_journal_paper_doi 10.1039/D2CE01616H
_journal_volume 25
_journal_year 2023
_chemical_formula_moiety 'C3 H8 N O5 P'
_chemical_formula_sum 'C3 H8 N O5 P'
_chemical_formula_weight 169.07
_chemical_name_common Glyphosate
_chemical_name_systematic N-(Phosphonomethyl)glycine
_space_group_crystal_system monoclinic
_space_group_IT_number 14
_space_group_name_Hall '-P 2ybc'
_space_group_name_H-M_alt 'P 1 21/c 1'
_atom_sites_solution_hydrogens geom
_atom_sites_solution_primary dual
_audit_creation_date 2022-02-24
_audit_creation_method
;
Olex2 1.3
(compiled 2020.11.12 svn.r5f609507 for OlexSys, GUI svn.r6408)
;
_audit_update_record
;
2022-11-30 deposited with the CCDC.	2023-01-11 downloaded from the CCDC.
;
_cell_angle_alpha 90
_cell_angle_beta 105.644(9)
_cell_angle_gamma 90
_cell_formula_units_Z 4
_cell_length_a 8.6693(13)
_cell_length_b 7.9704(6)
_cell_length_c 9.8968(7)
_cell_measurement_reflns_used 713
_cell_measurement_temperature 293.15
_cell_measurement_theta_max 17.765
_cell_measurement_theta_min 2.629
_cell_volume 658.51(12)
_computing_cell_refinement 'SAINT V8.40B (?, 2016)'
_computing_data_reduction 'SAINT V8.40B (?, 2016)'
_computing_molecular_graphics 'Olex2 1.3 (Dolomanov et al., 2009)'
_computing_publication_material 'Olex2 1.3 (Dolomanov et al., 2009)'
_computing_structure_refinement 'XL  (Sheldrick, 2008)'
_computing_structure_solution 'SHELXT 2018/2 (Sheldrick, 2018)'
_diffrn_ambient_temperature 293.15
_diffrn_measured_fraction_theta_full 0.394
_diffrn_measured_fraction_theta_max 0.385
_diffrn_measurement_device_type 'Bruker AXS D8 Venture'
_diffrn_measurement_method '\f and \w scans'
_diffrn_radiation_type AgK\a
_diffrn_radiation_wavelength 0.56086
_diffrn_reflns_av_R_equivalents 0.0762
_diffrn_reflns_av_unetI/netI 0.0569
_diffrn_reflns_Laue_measured_fraction_full 0.394
_diffrn_reflns_Laue_measured_fraction_max 0.385
_diffrn_reflns_limit_h_max 5
_diffrn_reflns_limit_h_min -5
_diffrn_reflns_limit_k_max 9
_diffrn_reflns_limit_k_min -9
_diffrn_reflns_limit_l_max 12
_diffrn_reflns_limit_l_min -12
_diffrn_reflns_number 3682
_diffrn_reflns_point_group_measured_fraction_full 0.394
_diffrn_reflns_point_group_measured_fraction_max 0.385
_diffrn_reflns_theta_full 19.665
_diffrn_reflns_theta_max 20.527
_diffrn_reflns_theta_min 2.629
_diffrn_source_current 0.9
_diffrn_source_power 0.045
_diffrn_source_voltage 50.0
_diffrn_standards_number 0
_exptl_absorpt_coefficient_mu 0.203
_exptl_absorpt_correction_T_max 0.7445
_exptl_absorpt_correction_T_min 0.4904
_exptl_absorpt_correction_type multi-scan
_exptl_absorpt_process_details
;
SADABS-2016/2 (Bruker,2016/2) was used for absorption correction.
wR2(int) was 0.0895 before and 0.0623 after correction.
The Ratio of minimum to maximum transmission is 0.6587.
The \l/2 correction factor is Not present.
;
_exptl_crystal_colour 'clear colourless'
_exptl_crystal_colour_lustre clear
_exptl_crystal_colour_primary colourless
_exptl_crystal_density_diffrn 1.705
_exptl_crystal_description plate
_exptl_crystal_F_000 352
_exptl_crystal_preparation 'Powder sample received from Sigma-Aldrich'
_exptl_crystal_recrystallization_method 'The material was recrystallised from water by slow evaporation'
_exptl_crystal_size_max 0.15
_exptl_crystal_size_mid 0.135
_exptl_crystal_size_min 0.05
_refine_diff_density_max 0.216
_refine_diff_density_min -0.242
_refine_diff_density_rms 0.059
_refine_ls_extinction_method none
_refine_ls_goodness_of_fit_ref 1.069
_refine_ls_hydrogen_treatment constr
_refine_ls_matrix_type full
_refine_ls_number_parameters 93
_refine_ls_number_reflns 517
_refine_ls_number_restraints 82
_refine_ls_restrained_S_all 0.988
_refine_ls_R_factor_all 0.0770
_refine_ls_R_factor_gt 0.0413
_refine_ls_shift/su_max 0.000
_refine_ls_shift/su_mean 0.000
_refine_ls_structure_factor_coef Fsqd
_refine_ls_weighting_details 'w=1/[\s^2^(Fo^2^)+(0.0450P)^2^+0.9228P] where P=(Fo^2^+2Fc^2^)/3'
_refine_ls_weighting_scheme calc
_refine_ls_wR_factor_gt 0.0895
_refine_ls_wR_factor_ref 0.1108
_reflns_Friedel_coverage 0.000
_reflns_number_gt 365
_reflns_number_total 517
_reflns_threshold_expression 'I > 2\s(I)'
_cod_data_source_file d2ce01616h2.cif
_cod_data_source_block C3H8NO5P_Ag_0GPa
_cod_depositor_comments 'Adding full bibliography for 7246103--7246118.cif.'
_cod_database_code 7246103
_shelx_shelxl_version_number 2019/1
_shelx_space_group_comment
;
The symmetry employed for this shelxl refinement is uniquely defined
by the following loop, which should always be used as a source of
symmetry information in preference to the above space-group names.
They are only intended as comments.
;
_shelx_estimated_absorpt_t_max 0.990
_shelx_estimated_absorpt_t_min 0.970
_olex2_refinement_description
;
1. Fixed Uiso
 At 1.2 times of:
  All C(H,H) groups, All N(H,H) groups
 At 1.5 times of:
  All O(H) groups
2. Restrained distances
 O1-C1
 1.31 with sigma of 0.01
 O2-C1
 1.204 with sigma of 0.01
 O2-O1
 2.25 with sigma of 0.03
 C2-C1
 1.512 with sigma of 0.01
 C2-O1
 2.305 with sigma of 0.03
 C2-O2
 2.399 with sigma of 0.03
 N3-C2
 1.481 with sigma of 0.01
 N3-C1
 2.481 with sigma of 0.03
 C4-N3
 1.488 with sigma of 0.01
 C4-C2
 2.486 with sigma of 0.03
 P5-C4
 1.815 with sigma of 0.01
 P5-N3
 2.742 with sigma of 0.03
 O3-P5
 1.574 with sigma of 0.01
 O3-C4
 2.676 with sigma of 0.03
 O4-P5
 1.498 with sigma of 0.01
 O4-C4
 2.659 with sigma of 0.03
 O4-O3
 2.544 with sigma of 0.03
 O5-P5
 1.5 with sigma of 0.01
 O5-C4
 2.704 with sigma of 0.03
 O5-O3
 2.456 with sigma of 0.03
 O5-O4
 2.58 with sigma of 0.03
3. Rigid body (RIGU) restrains
 All non-hydrogen atoms
 with sigma for 1-2 distances of 0.005 and sigma for 1-3 distances of 0.005
4.a Secondary CH2 refined with riding coordinates:
 C2(H2A,H2B), N3(H3A,H3B), C4(H4A,H4B)
4.b Idealised tetrahedral OH refined as rotating group:
 O1(H1), O3(H3)
;
_olex2_exptl_crystal_mounting_method 'Merrill Bassett diamond anvil cell'
_olex2_submission_original_sample_id ag_cw21003_0m
_olex2_submission_special_instructions 'No special instructions were received'

loop_
_space_group_symop_operation_xyz
'x, y, z'
'-x, y+1/2, -z+1/2'
'-x, -y, -z'
'x, -y-1/2, z-1/2'

loop_
_atom_site_label
_atom_site_type_symbol
_atom_site_fract_x
_atom_site_fract_y
_atom_site_fract_z
_atom_site_U_iso_or_equiv
_atom_site_adp_type
_atom_site_occupancy
_atom_site_site_symmetry_order
_atom_site_calc_flag
_atom_site_refinement_flags_posn
_atom_site_refinement_flags_adp
_atom_site_refinement_flags_occupancy
_atom_site_disorder_assembly
_atom_site_disorder_group
C1 C 0.0160(12) 0.6087(8) 0.3513(7) 0.037(5) Uani 1 1 d D . . . .
O1 O -0.1331(12) 0.5823(6) 0.2850(6) 0.045(4) Uani 1 1 d D . . . .
H1 H -0.190273 0.608276 0.335549 0.068 Uiso 1 1 calc R U . . .
O2 O 0.0652(13) 0.6776(5) 0.4629(5) 0.049(5) Uani 1 1 d D . . . .
C2 C 0.1215(13) 0.5345(8) 0.2686(8) 0.046(5) Uani 1 1 d D . . . .
H2A H 0.102752 0.414580 0.259200 0.055 Uiso 1 1 calc R U . . .
H2B H 0.093300 0.582856 0.175203 0.055 Uiso 1 1 calc R U . . .
N3 N 0.2932(13) 0.5652(5) 0.3360(6) 0.034(4) Uani 1 1 d D . . . .
H3A H 0.350921 0.498498 0.296362 0.041 Uiso 1 1 calc R U . . .
H3B H 0.314309 0.536966 0.426109 0.041 Uiso 1 1 calc R U . . .
C4 C 0.3448(11) 0.7411(6) 0.3262(6) 0.034(4) Uani 1 1 d D . . . .
H4A H 0.275727 0.815438 0.361032 0.040 Uiso 1 1 calc R U . . .
H4B H 0.333133 0.768782 0.228467 0.040 Uiso 1 1 calc R U . . .
P5 P 0.5505(5) 0.77543(15) 0.42513(18) 0.034(2) Uani 1 1 d D . . . .
O3 O 0.5430(11) 0.7812(4) 0.5819(4) 0.032(5) Uani 1 1 d D . . . .
H3 H 0.490809 0.863119 0.593497 0.048 Uiso 1 1 calc R U . . .
O4 O 0.6000(10) 0.9410(4) 0.3784(4) 0.034(4) Uani 1 1 d D . . . .
O5 O 0.6485(11) 0.6232(4) 0.4135(4) 0.042(4) Uani 1 1 d D . . . .

loop_
_atom_site_aniso_label
_atom_site_aniso_U_11
_atom_site_aniso_U_22
_atom_site_aniso_U_33
_atom_site_aniso_U_23
_atom_site_aniso_U_13
_atom_site_aniso_U_12
C1 0.054(14) 0.022(3) 0.045(5) 0.000(3) 0.029(6) -0.002(5)
O1 0.053(14) 0.043(3) 0.050(4) -0.008(2) 0.030(6) -0.006(5)
O2 0.071(17) 0.040(2) 0.043(3) -0.0129(18) 0.028(5) -0.003(3)
C2 0.058(14) 0.036(3) 0.051(5) -0.015(3) 0.029(7) -0.010(5)
N3 0.056(14) 0.017(2) 0.039(4) -0.0042(19) 0.033(6) -0.002(4)
C4 0.051(12) 0.020(2) 0.037(3) -0.001(2) 0.024(5) 0.000(4)
P5 0.061(7) 0.0194(7) 0.0291(10) 0.0006(6) 0.027(2) -0.0007(13)
O3 0.050(15) 0.0252(17) 0.028(2) 0.0013(15) 0.022(5) 0.000(3)
O4 0.054(14) 0.0218(17) 0.033(2) 0.0028(14) 0.026(5) 0.000(3)
O5 0.070(13) 0.0225(18) 0.043(3) 0.0018(17) 0.032(5) 0.006(3)

loop_
_atom_type_symbol
_atom_type_description
_atom_type_scat_dispersion_real
_atom_type_scat_dispersion_imag
_atom_type_scat_source
C C 0.0013 0.0009 'International Tables Vol C Tables 4.2.6.8 and 6.1.1.4'
H H 0.0000 0.0000 'International Tables Vol C Tables 4.2.6.8 and 6.1.1.4'
N N 0.0030 0.0020 'International Tables Vol C Tables 4.2.6.8 and 6.1.1.4'
O O 0.0058 0.0036 'International Tables Vol C Tables 4.2.6.8 and 6.1.1.4'
P P 0.0671 0.0586 'International Tables Vol C Tables 4.2.6.8 and 6.1.1.4'

loop_
_geom_angle_atom_site_label_1
_geom_angle_atom_site_label_2
_geom_angle_atom_site_label_3
_geom_angle
_geom_angle_site_symmetry_1
_geom_angle_site_symmetry_3
_geom_angle_publ_flag
O1 C1 C2 109.3(7) . . ?
O2 C1 O1 126.6(8) . . ?
O2 C1 C2 124.1(9) . . ?
C1 O1 H1 109.5 . . ?
C1 C2 H2A 109.2 . . ?
C1 C2 H2B 109.2 . . ?
H2A C2 H2B 107.9 . . ?
N3 C2 C1 112.1(7) . . ?
N3 C2 H2A 109.2 . . ?
N3 C2 H2B 109.2 . . ?
C2 N3 H3A 108.7 . . ?
C2 N3 H3B 108.7 . . ?
C2 N3 C4 114.3(7) . . ?
H3A N3 H3B 107.6 . . ?
C4 N3 H3A 108.7 . . ?
C4 N3 H3B 108.7 . . ?
N3 C4 H4A 109.2 . . ?
N3 C4 H4B 109.2 . . ?
N3 C4 P5 112.2(6) . . ?
H4A C4 H4B 107.9 . . ?
P5 C4 H4A 109.2 . . ?
P5 C4 H4B 109.2 . . ?
O3 P5 C4 104.0(4) . . ?
O4 P5 C4 106.8(4) . . ?
O4 P5 O3 111.8(2) . . ?
O4 P5 O5 118.2(4) . . ?
O5 P5 C4 109.3(3) . . ?
O5 P5 O3 105.9(3) . . ?
P5 O3 H3 109.5 . . ?

loop_
_geom_bond_atom_site_label_1
_geom_bond_atom_site_label_2
_geom_bond_distance
_geom_bond_site_symmetry_2
_geom_bond_publ_flag
C1 O1 1.299(9) . ?
C1 O2 1.204(7) . ?
C1 C2 1.504(8) . ?
O1 H1 0.8200 . ?
C2 H2A 0.9700 . ?
C2 H2B 0.9700 . ?
C2 N3 1.478(9) . ?
N3 H3A 0.8900 . ?
N3 H3B 0.8900 . ?
N3 C4 1.483(6) . ?
C4 H4A 0.9700 . ?
C4 H4B 0.9700 . ?
C4 P5 1.809(8) . ?
P5 O3 1.571(3) . ?
P5 O4 1.499(4) . ?
P5 O5 1.503(5) . ?
O3 H3 0.8200 . ?

loop_
_geom_torsion_atom_site_label_1
_geom_torsion_atom_site_label_2
_geom_torsion_atom_site_label_3
_geom_torsion_atom_site_label_4
_geom_torsion
_geom_torsion_site_symmetry_1
_geom_torsion_site_symmetry_2
_geom_torsion_site_symmetry_3
_geom_torsion_site_symmetry_4
_geom_torsion_publ_flag
C1 C2 N3 C4 -72.6(8) . . . . ?
O1 C1 C2 N3 178.0(7) . . . . ?
O2 C1 C2 N3 -3.5(10) . . . . ?
C2 N3 C4 P5 174.2(5) . . . . ?
N3 C4 P5 O3 -75.7(5) . . . . ?
N3 C4 P5 O4 166.0(4) . . . . ?
N3 C4 P5 O5 37.1(5) . . . . ?
